data_7047947
loop_
_publ_author_name
'J\/orgensen, Mathias'
'Lee, Young-Su'
'Bjerring, Morten'
'Jepsen, Lars H.'
'Akbey, \"Umit'
'Cho, Young Whan'
'Jensen, Torben R.'

_publ_section_title
;
 Disorder induced polymorphic transitions in the high hydrogen density
 compound
 Sr(BH<sub>4</sub>)<sub>2</sub>(NH<sub>3</sub>BH<sub>3</sub>)<sub>2</sub>.
;
_journal_issue 46
_journal_name_full 'Dalton transactions (Cambridge, England : 2003)'
_journal_page_first 16737
_journal_page_last 16746
_journal_paper_doi 10.1039/c8dt03654c
_journal_volume 47
_journal_year 2018
_chemical_formula_sum 'B4 H20 N2 Sr'
_chemical_formula_weight 179.04
_space_group_IT_number 61
_space_group_name_Hall '-P 2ac 2ab'
_space_group_name_H-M_alt 'P b c a'
_symmetry_cell_setting orthorhombic
_symmetry_space_group_name_Hall '-P 2ac 2ab'
_symmetry_space_group_name_H-M 'P b c a'
_audit_update_record
;
2018-09-10 deposited with the CCDC.
2018-11-01 downloaded from the CCDC.
;
_cell_angle_alpha 90.0000
_cell_angle_beta 90.0000
_cell_angle_gamma 90.0000
_cell_formula_units_Z 4
_cell_length_a 8.47444(6)
_cell_length_b 13.56258(9)
_cell_length_c 8.57401(6)
_cell_measurement_temperature 298
_cell_volume 985.456(12)
_computing_structure_refinement FULLPROF
_computing_structure_solution FOX
_diffrn_ambient_temperature 298
_diffrn_detector_type 'PILATUS2M detector'
_diffrn_measurement_device_type 'Synchrotron, PILATUS2M detector'
_diffrn_radiation_type Synchrotron
_diffrn_radiation_wavelength 0.69449
_diffrn_source Synchrotron
_pd_char_colour White
_pd_meas_2theta_range_inc 0.008826
_pd_meas_2theta_range_max 29.62592
_pd_meas_2theta_range_min 0.00441
_pd_meas_number_of_points 3358
_pd_proc_2theta_range_inc 0.008826
_pd_proc_2theta_range_max 29.6214
_pd_proc_2theta_range_min -0.0001
_pd_proc_ls_prof_R_factor 1.1803
_pd_proc_ls_prof_wR_expected 0.0899
_pd_proc_ls_prof_wR_factor 1.9648
_pd_proc_wavelength 0.694490
_refine_ls_number_parameters 45
_refine_ls_number_reflns 222
_refine_ls_number_restraints 0
_refine_ls_R_I_factor 2.2128
_cod_data_source_file c8dt03654c2.cif
_cod_data_source_block FOX
_cod_depositor_comments 'Adding full bibliography for 7047947--7047948.cif.'
_cod_database_code 7047947
_pd_proc_ls_prof_cr_factor 6.2690
_pd_proc_ls_prof_cwr_factor 5.7909
_pd_proc_ls_prof_cwr_expected 0.2650
_pd_proc_ls_prof_chi2 477.6293
_pd_proc_ls_prof_echi2 544.3467
_publcif_funding_html
;
;

loop_
_symmetry_equiv_pos_as_xyz
x,y,z
x+1/2,-y+1/2,-z
-x,y+1/2,-z+1/2
-x+1/2,-y,z+1/2
-x,-y,-z
-x+1/2,y+1/2,z
x,-y+1/2,z+1/2
x+1/2,y,-z+1/2

loop_
_atom_site_label
_atom_site_fract_x
_atom_site_fract_y
_atom_site_fract_z
_atom_site_U_iso_or_equiv
_atom_site_occupancy
_atom_site_adp_type
_atom_site_type_symbol
B1 0.7364(12) 0.4895(8) 0.2385(17) 0.020(3) 1.00000 Uiso B
H1 0.6736(12) 0.5661(8) 0.2766(17) 0.02533 1.00000 Uiso H
H2 0.6694(12) 0.4201(8) 0.2943(17) 0.02533 1.00000 Uiso H
H3 0.8754(12) 0.4906(8) 0.2757(17) 0.02533 1.00000 Uiso H
H4 0.7264(12) 0.4829(8) 0.0951(17) 0.02533 1.00000 Uiso H
Sr 0.50000 0.50000 0.50000 0.0174(4) 1.00000 Uiso Sr
B2 0.9621(14) 0.2827(4) -0.0510(9) 0.029(5) 1.00000 Uiso B
N 1.0211(12) 0.1832(2) 0.0279(10) 0.071(3) 1.00000 Uiso N
H5 0.8799(14) 0.2592(4) -0.1554(9) 0.02533 1.00000 Uiso H
H8 1.0933(12) 0.1969(2) 0.1198(10) 0.02533 1.00000 Uiso H
H9 0.9296(12) 0.1422(2) 0.0680(10) 0.02533 1.00000 Uiso H
H6 0.8932(14) 0.3266(4) 0.0461(9) 0.02533 1.00000 Uiso H
H7 1.0761(14) 0.3247(4) -0.0934(9) 0.02533 1.00000 Uiso H
H10 1.0822(12) 0.1406(2) -0.0485(10) 0.02533 1.00000 Uiso H

loop_
_atom_type_symbol
_atom_type_scat_Cromer_Mann_a1
_atom_type_scat_Cromer_Mann_b1
_atom_type_scat_Cromer_Mann_a2
_atom_type_scat_Cromer_Mann_b2
_atom_type_scat_Cromer_Mann_a3
_atom_type_scat_Cromer_Mann_b3
_atom_type_scat_Cromer_Mann_a4
_atom_type_scat_Cromer_Mann_b4
_atom_type_scat_Cromer_Mann_c
_atom_type_scat_dispersion_real
_atom_type_scat_dispersion_imag
_atom_type_scat_source
b 2.05450 23.21850 1.33260 1.02100 1.09790 60.34980 0.70680 0.14030 -0.19320 0.00000 0.00100 International_Tables_for_Crystallography_Vol.C(1991)_Tables_6.1.1.4_and_6.1.1.5
h 0.49300 10.51090 0.32291 26.12570 0.14019 3.14236 0.04081 57.79970 0.00304 0.00000 0.00000 International_Tables_for_Crystallography_Vol.C(1991)_Tables_6.1.1.4_and_6.1.1.5
sr 17.56630 1.55640 9.81840 14.09880 5.42200 0.16640 2.66940 132.37601 2.50640 -1.65700 3.26400 International_Tables_for_Crystallography_Vol.C(1991)_Tables_6.1.1.4_and_6.1.1.5
n 12.21260 0.00570 3.13220 9.89330 2.01250 28.99750 1.16630 0.58260 -11.52900 0.00400 0.00300 International_Tables_for_Crystallography_Vol.C(1991)_Tables_6.1.1.4_and_6.1.1.5
